data_4135266
loop_
_publ_author_name
'Tan, Yan Bing'
'Okayasu, Yoshinori'
'Katao, Shohei'
'Nishikawa, Yoshiko'
'Asanoma, Fumio'
'Yamada, Mihoko'
'Yuasa, Junpei'
'Kawai, Tsuyoshi'

_publ_section_title
;
 Visible Circularly Polarized Luminescence of Octanuclear Circular Eu(III)
 Helicate.
;
_journal_name_full 'Journal of the American Chemical Society'
_journal_paper_doi 10.1021/jacs.0c08229
_journal_year 2020
_chemical_formula_moiety 'C24 H9 F21 O6'
_chemical_formula_sum 'C24 H9 F21 O6'
_chemical_formula_weight 792.30
_space_group_crystal_system triclinic
_space_group_IT_number 2
_space_group_name_Hall '-P 1'
_space_group_name_H-M_alt 'P -1'
_atom_sites_solution_hydrogens geom
_atom_sites_solution_primary direct
_atom_sites_solution_secondary difmap
_cell_angle_alpha 80.974(6)
_cell_angle_beta 89.293(6)
_cell_angle_gamma 82.793(6)
_cell_formula_units_Z 2
_cell_length_a 5.0938(3)
_cell_length_b 14.6539(10)
_cell_length_c 18.6644(12)
_cell_measurement_reflns_used 11669
_cell_measurement_temperature 123
_cell_measurement_theta_max 25.37
_cell_measurement_theta_min 1.93
_cell_volume 1365.03(15)
_computing_cell_refinement 'RAPID AUTO'
_computing_data_collection 'RAPID AUTO (Rigaku, ????)'
_computing_data_reduction 'RAPID AUTO'
_computing_molecular_graphics 'CrystalStructure 4.3'
_computing_publication_material 'CrystalStructure 4.3 (Rigaku, 2019)'
_computing_structure_refinement 'SHELXL Version 2018/3 (Sheldrick, 2008)'
_computing_structure_solution 'SHELXT Version 2018/2 (Sheldrick, 2014)'
_diffrn_ambient_temperature 123
_diffrn_detector_area_resol_mean 10.000
_diffrn_measured_fraction_theta_full 0.999
_diffrn_measured_fraction_theta_max 0.999
_diffrn_measurement_device_type 'Rigaku R-AXIS RAPID'
_diffrn_measurement_method \w
_diffrn_radiation_type 'Mo K\a'
_diffrn_radiation_wavelength 0.71075
_diffrn_reflns_av_R_equivalents 0.0607
_diffrn_reflns_av_unetI/netI 0.0525
_diffrn_reflns_Laue_measured_fraction_full 0.999
_diffrn_reflns_Laue_measured_fraction_max 0.999
_diffrn_reflns_limit_h_max 5
_diffrn_reflns_limit_h_min -6
_diffrn_reflns_limit_k_max 17
_diffrn_reflns_limit_k_min -17
_diffrn_reflns_limit_l_max 22
_diffrn_reflns_limit_l_min -22
_diffrn_reflns_number 18516
_diffrn_reflns_point_group_measured_fraction_full 0.999
_diffrn_reflns_point_group_measured_fraction_max 0.999
_diffrn_reflns_theta_full 25.242
_diffrn_reflns_theta_max 25.350
_diffrn_reflns_theta_min 2.432
_diffrn_standards_number 0
_exptl_absorpt_coefficient_mu 0.228
_exptl_absorpt_correction_T_max 0.995
_exptl_absorpt_correction_T_min 0.602
_exptl_absorpt_correction_type multi-scan
_exptl_absorpt_process_details 'ABSCOR (Rigaku, 1995)'
_exptl_crystal_colour colorless
_exptl_crystal_density_diffrn 1.927
_exptl_crystal_density_method 'not measured'
_exptl_crystal_description prism
_exptl_crystal_F_000 780.00
_exptl_crystal_size_max 0.100
_exptl_crystal_size_mid 0.040
_exptl_crystal_size_min 0.020
_refine_diff_density_max 0.34
_refine_diff_density_min -0.37
_refine_ls_extinction_method none
_refine_ls_goodness_of_fit_ref 1.065
_refine_ls_hydrogen_treatment constr
_refine_ls_number_parameters 463
_refine_ls_number_reflns 4983
_refine_ls_number_restraints 0
_refine_ls_R_factor_all 0.0800
_refine_ls_R_factor_gt 0.0579
_refine_ls_shift/su_max 0.000
_refine_ls_structure_factor_coef Fsqd
_refine_ls_weighting_details 'w = 1/[\s^2^(Fo^2^)+(0.0824P)^2^+0.5394P] where P=(Fo^2^+2Fc^2^)/3'
_refine_ls_weighting_scheme calc
_refine_ls_wR_factor_gt 0.1458
_refine_ls_wR_factor_ref 0.1598
_reflns_Friedel_coverage 0.000
_reflns_number_gt 3800
_reflns_number_total 4983
_reflns_threshold_expression F^2^>2.0\s(F^2^)
_cod_data_source_file ja0c08229_si_007.cif
_cod_data_source_block expt226-2
_cod_original_cell_volume 1365.04(15)
_cod_database_code 4135266

loop_
_space_group_symop_id
_space_group_symop_operation_xyz
1 +X,+Y,+Z
2 -X,-Y,-Z

loop_
_atom_site_label
_atom_site_type_symbol
_atom_site_fract_x
_atom_site_fract_y
_atom_site_fract_z
_atom_site_U_iso_or_equiv
_atom_site_adp_type
_atom_site_occupancy
_atom_site_site_symmetry_order
_atom_site_calc_flag
_atom_site_refinement_flags_posn
_atom_site_refinement_flags_adp
_atom_site_refinement_flags_occupancy
_atom_site_disorder_assembly
_atom_site_disorder_group
F1 F 0.2495(4) 0.59647(12) 0.85501(9) 0.0370(5) Uani 1 1 d . . . . .
F2 F -0.1788(4) 0.61348(14) 0.86890(10) 0.0416(5) Uani 1 1 d . . . . .
F3 F 0.2556(4) 0.77210(15) 0.89459(10) 0.0497(5) Uani 1 1 d . . . . .
F4 F -0.1593(4) 0.77174(16) 0.92300(11) 0.0553(6) Uani 1 1 d . . . . .
F5 F 0.1513(5) 0.71954(18) 1.03758(11) 0.0703(8) Uani 1 1 d . . . . .
F6 F 0.3851(4) 0.61499(17) 0.98863(11) 0.0625(7) Uani 1 1 d . . . . .
F7 F -0.0201(6) 0.6023(2) 1.01189(12) 0.0773(8) Uani 1 1 d . . . . .
F8 F 1.0585(4) 0.92235(14) 0.26028(10) 0.0453(5) Uani 1 1 d . . . . .
F9 F 0.9385(4) 1.06949(13) 0.22361(10) 0.0406(5) Uani 1 1 d . . . . .
F10 F 0.5975(4) 0.88401(16) 0.20233(12) 0.0557(6) Uani 1 1 d . . . . .
F11 F 0.4998(4) 1.03134(16) 0.16030(10) 0.0530(6) Uani 1 1 d . . . . .
F12 F 0.9601(5) 1.02782(16) 0.08371(11) 0.0603(6) Uani 1 1 d . . . . .
F13 F 0.7029(5) 0.9299(2) 0.06089(12) 0.0727(8) Uani 1 1 d . . . . .
F14 F 1.0557(4) 0.88274(16) 0.12362(12) 0.0578(6) Uani 1 1 d . . . . .
F15 F 1.4243(4) 0.32043(12) 0.66325(10) 0.0395(5) Uani 1 1 d . . . . .
F16 F 1.0022(4) 0.34844(13) 0.68389(9) 0.0384(5) Uani 1 1 d . . . . .
F17 F 1.4863(4) 0.47762(13) 0.73230(9) 0.0374(5) Uani 1 1 d . . . . .
F18 F 1.0741(4) 0.47385(13) 0.76598(9) 0.0373(5) Uani 1 1 d . . . . .
F19 F 1.4125(5) 0.39128(16) 0.86880(10) 0.0558(6) Uani 1 1 d . . . . .
F20 F 1.6083(4) 0.29905(15) 0.80033(11) 0.0483(5) Uani 1 1 d . . . . .
F21 F 1.1992(4) 0.29197(15) 0.82830(11) 0.0524(6) Uani 1 1 d . . . . .
O1 O -0.0528(4) 0.83381(15) 0.64597(10) 0.0307(5) Uani 1 1 d . . . . .
O2 O -0.2364(4) 0.77089(16) 0.77320(11) 0.0334(5) Uani 1 1 d . . . . .
H2A H -0.240476 0.809935 0.734990 0.040 Uiso 1 1 calc R U . . .
O3 O 0.3312(4) 0.98363(15) 0.43020(11) 0.0332(5) Uani 1 1 d . . . . .
H3 H 0.355622 1.029229 0.398581 0.040 Uiso 1 1 calc R U . . .
O4 O 0.5186(4) 1.06508(15) 0.31111(11) 0.0333(5) Uani 1 1 d . . . . .
O5 O 1.1203(4) 0.62054(15) 0.49868(10) 0.0302(5) Uani 1 1 d . . . . .
H5 H 1.239164 0.574738 0.503847 0.036 Uiso 1 1 calc R U . . .
O6 O 1.3843(4) 0.46693(15) 0.56525(11) 0.0338(5) Uani 1 1 d . . . . .
C1 C 0.3503(6) 0.7682(2) 0.60041(15) 0.0267(7) Uani 1 1 d . . . . .
C2 C 0.3369(6) 0.8390(2) 0.54047(15) 0.0286(7) Uani 1 1 d . . . . .
H2 H 0.200402 0.890048 0.537237 0.034 Uiso 1 1 calc R U . . .
C3 C 0.5233(6) 0.8350(2) 0.48549(15) 0.0279(7) Uani 1 1 d . . . . .
C4 C 0.7192(6) 0.7593(2) 0.48993(15) 0.0274(7) Uani 1 1 d . . . . .
H4 H 0.845042 0.756202 0.452110 0.033 Uiso 1 1 calc R U . . .
C5 C 0.7337(6) 0.6880(2) 0.54907(15) 0.0258(7) Uani 1 1 d . . . . .
C6 C 0.5485(6) 0.6932(2) 0.60457(15) 0.0279(7) Uani 1 1 d . . . . .
H6 H 0.558046 0.645088 0.645375 0.033 Uiso 1 1 calc R U . . .
C7 C 0.1479(6) 0.7766(2) 0.65899(15) 0.0263(7) Uani 1 1 d . . . . .
C8 C 0.1872(6) 0.7175(2) 0.72880(15) 0.0285(7) Uani 1 1 d . . . . .
H8 H 0.347447 0.676847 0.738677 0.034 Uiso 1 1 calc R U . . .
C9 C -0.0021(6) 0.7198(2) 0.77991(16) 0.0288(7) Uani 1 1 d . . . . .
C10 C 0.0319(6) 0.6601(2) 0.85382(16) 0.0324(7) Uani 1 1 d . . . . .
C11 C 0.0668(7) 0.7178(2) 0.91522(17) 0.0375(8) Uani 1 1 d . . . . .
C12 C 0.1469(8) 0.6611(3) 0.98942(19) 0.0478(10) Uani 1 1 d . . . . .
C13 C 0.5134(6) 0.9128(2) 0.42390(16) 0.0296(7) Uani 1 1 d . . . . .
C14 C 0.6806(6) 0.9133(2) 0.36581(16) 0.0328(7) Uani 1 1 d . . . . .
H14 H 0.806687 0.860576 0.362581 0.039 Uiso 1 1 calc R U . . .
C15 C 0.6666(6) 0.9921(2) 0.31044(16) 0.0297(7) Uani 1 1 d . . . . .
C16 C 0.8476(6) 0.9874(2) 0.24326(16) 0.0314(7) Uani 1 1 d . . . . .
C17 C 0.6994(7) 0.9635(2) 0.17941(18) 0.0371(8) Uani 1 1 d . . . . .
C18 C 0.8601(7) 0.9509(3) 0.10991(18) 0.0434(9) Uani 1 1 d . . . . .
C19 C 0.9506(6) 0.6110(2) 0.55307(15) 0.0264(7) Uani 1 1 d . . . . .
C20 C 0.9800(6) 0.5357(2) 0.60758(16) 0.0295(7) Uani 1 1 d . . . . .
H20 H 0.848310 0.529262 0.643867 0.035 Uiso 1 1 calc R U . . .
C21 C 1.2043(6) 0.4674(2) 0.61040(15) 0.0289(7) Uani 1 1 d . . . . .
C22 C 1.2301(6) 0.3871(2) 0.67572(16) 0.0308(7) Uani 1 1 d . . . . .
C23 C 1.2928(6) 0.4217(2) 0.74687(16) 0.0318(7) Uani 1 1 d . . . . .
C24 C 1.3803(7) 0.3482(2) 0.81248(18) 0.0396(8) Uani 1 1 d . . . . .

loop_
_atom_site_aniso_label
_atom_site_aniso_U_11
_atom_site_aniso_U_22
_atom_site_aniso_U_33
_atom_site_aniso_U_23
_atom_site_aniso_U_13
_atom_site_aniso_U_12
F1 0.0435(11) 0.0354(10) 0.0288(9) -0.0052(8) -0.0003(8) 0.0084(9)
F2 0.0431(11) 0.0467(12) 0.0347(10) 0.0000(8) 0.0046(9) -0.0123(10)
F3 0.0661(14) 0.0502(13) 0.0361(11) -0.0107(9) -0.0041(10) -0.0146(11)
F4 0.0550(13) 0.0683(15) 0.0387(11) -0.0222(10) -0.0025(10) 0.0255(12)
F5 0.0943(18) 0.0833(17) 0.0290(11) -0.0243(11) -0.0127(11) 0.0261(15)
F6 0.0628(14) 0.0820(17) 0.0349(11) -0.0143(11) -0.0125(10) 0.0286(13)
F7 0.0892(18) 0.103(2) 0.0338(13) 0.0161(13) 0.0044(12) -0.0246(17)
F8 0.0372(11) 0.0559(13) 0.0353(11) 0.0002(9) 0.0114(9) 0.0130(10)
F9 0.0502(12) 0.0423(11) 0.0327(10) -0.0100(8) 0.0134(9) -0.0149(10)
F10 0.0654(14) 0.0584(14) 0.0542(13) -0.0282(11) 0.0266(11) -0.0279(12)
F11 0.0421(12) 0.0777(16) 0.0361(11) -0.0168(10) -0.0050(9) 0.0152(11)
F12 0.0892(17) 0.0573(14) 0.0375(12) -0.0117(10) 0.0271(11) -0.0186(13)
F13 0.0644(15) 0.121(2) 0.0445(13) -0.0440(14) 0.0099(12) -0.0172(15)
F14 0.0625(14) 0.0587(14) 0.0529(13) -0.0222(11) 0.0218(11) 0.0052(12)
F15 0.0470(11) 0.0340(10) 0.0341(10) -0.0073(8) 0.0009(9) 0.0105(9)
F16 0.0422(11) 0.0386(11) 0.0352(10) -0.0041(8) -0.0009(8) -0.0101(9)
F17 0.0426(11) 0.0398(11) 0.0302(10) -0.0041(8) -0.0020(8) -0.0077(9)
F18 0.0414(11) 0.0406(11) 0.0282(9) -0.0102(8) 0.0014(8) 0.0069(9)
F19 0.0739(15) 0.0622(14) 0.0284(11) -0.0085(10) -0.0122(10) 0.0059(12)
F20 0.0434(11) 0.0534(13) 0.0409(11) 0.0013(9) -0.0027(9) 0.0109(10)
F21 0.0578(13) 0.0489(13) 0.0445(12) 0.0117(10) 0.0060(10) -0.0081(11)
O1 0.0301(11) 0.0349(12) 0.0258(11) -0.0064(9) 0.0015(9) 0.0034(10)
O2 0.0318(12) 0.0397(13) 0.0261(11) -0.0024(9) 0.0026(9) 0.0018(10)
O3 0.0382(12) 0.0302(12) 0.0273(12) -0.0010(9) 0.0079(10) 0.0052(11)
O4 0.0365(12) 0.0324(12) 0.0283(11) -0.0047(9) 0.0054(9) 0.0054(10)
O5 0.0322(12) 0.0327(12) 0.0229(11) -0.0041(9) 0.0052(9) 0.0056(10)
O6 0.0343(12) 0.0399(13) 0.0247(11) -0.0060(9) 0.0037(10) 0.0056(10)
C1 0.0282(16) 0.0295(16) 0.0230(15) -0.0063(12) 0.0023(12) -0.0036(14)
C2 0.0322(16) 0.0302(16) 0.0235(15) -0.0089(13) 0.0015(13) 0.0020(14)
C3 0.0337(17) 0.0280(16) 0.0213(15) -0.0041(12) 0.0004(13) -0.0006(14)
C4 0.0287(16) 0.0309(17) 0.0224(15) -0.0063(13) 0.0025(13) -0.0008(14)
C5 0.0305(16) 0.0250(15) 0.0210(14) -0.0053(12) -0.0013(12) 0.0023(13)
C6 0.0332(16) 0.0281(16) 0.0215(15) -0.0047(12) 0.0015(13) 0.0003(14)
C7 0.0289(16) 0.0295(16) 0.0217(15) -0.0095(12) 0.0007(12) -0.0016(14)
C8 0.0295(16) 0.0316(17) 0.0235(15) -0.0053(13) 0.0024(13) 0.0006(14)
C9 0.0308(17) 0.0299(16) 0.0256(16) -0.0079(13) -0.0039(13) 0.0013(14)
C10 0.0352(18) 0.0353(18) 0.0253(16) -0.0033(13) 0.0037(14) -0.0015(15)
C11 0.0406(19) 0.042(2) 0.0281(17) -0.0086(15) 0.0037(15) 0.0047(17)
C12 0.053(2) 0.060(2) 0.0281(19) -0.0110(17) 0.0040(17) 0.003(2)
C13 0.0304(16) 0.0303(17) 0.0288(16) -0.0099(13) 0.0008(13) -0.0001(14)
C14 0.0367(17) 0.0297(17) 0.0289(16) -0.0048(13) 0.0068(14) 0.0075(14)
C15 0.0302(16) 0.0305(17) 0.0294(16) -0.0091(13) 0.0044(13) -0.0019(15)
C16 0.0342(17) 0.0292(17) 0.0281(16) -0.0016(13) 0.0068(13) 0.0029(14)
C17 0.0397(19) 0.039(2) 0.0334(18) -0.0100(15) 0.0092(15) -0.0054(17)
C18 0.047(2) 0.054(2) 0.0322(19) -0.0159(17) 0.0078(16) -0.0077(19)
C19 0.0297(16) 0.0312(17) 0.0190(14) -0.0082(12) -0.0004(12) -0.0013(14)
C20 0.0296(16) 0.0332(17) 0.0252(15) -0.0060(13) 0.0013(13) -0.0006(14)
C21 0.0323(17) 0.0347(18) 0.0192(14) -0.0049(13) -0.0024(13) -0.0009(14)
C22 0.0306(17) 0.0303(17) 0.0311(17) -0.0083(13) 0.0033(14) 0.0013(14)
C23 0.0350(17) 0.0340(18) 0.0263(16) -0.0059(13) 0.0030(14) -0.0029(15)
C24 0.047(2) 0.040(2) 0.0299(18) -0.0036(15) 0.0028(16) -0.0007(18)

loop_
_atom_type_symbol
_atom_type_description
_atom_type_scat_dispersion_real
_atom_type_scat_dispersion_imag
_atom_type_scat_source
C C 0.0033 0.0016
;
International Tables for Crystallography
(Vol. C, Tables 4.2.6.8 and 6.1.1.4)
;
H H 0.0000 0.0000
;
International Tables for Crystallography
(Vol. C, Table 6.1.1.4)
;
F F 0.0171 0.0103
;
International Tables for Crystallography
(Vol. C, Tables 4.2.6.8 and 6.1.1.4)
;
O O 0.0106 0.0060
;
International Tables for Crystallography
(Vol. C, Tables 4.2.6.8 and 6.1.1.4)
;

loop_
_geom_angle_atom_site_label_1
_geom_angle_atom_site_label_2
_geom_angle_atom_site_label_3
_geom_angle
_geom_angle_site_symmetry_1
_geom_angle_site_symmetry_3
_geom_angle_publ_flag
C9 O2 H2A 109.5 . . ?
C13 O3 H3 109.5 . . ?
C19 O5 H5 109.5 . . ?
C6 C1 C2 119.8(3) . . ?
C6 C1 C7 122.1(3) . . ?
C2 C1 C7 118.1(3) . . ?
C3 C2 C1 120.1(3) . . ?
C3 C2 H2 119.9 . . ?
C1 C2 H2 119.9 . . ?
C4 C3 C2 119.6(3) . . ?
C4 C3 C13 121.0(3) . . ?
C2 C3 C13 119.4(3) . . ?
C3 C4 C5 120.8(3) . . ?
C3 C4 H4 119.6 . . ?
C5 C4 H4 119.6 . . ?
C4 C5 C6 119.3(3) . . ?
C4 C5 C19 119.1(3) . . ?
C6 C5 C19 121.6(3) . . ?
C1 C6 C5 120.3(3) . . ?
C1 C6 H6 119.8 . . ?
C5 C6 H6 119.8 . . ?
O1 C7 C8 121.2(3) . . ?
O1 C7 C1 118.8(3) . . ?
C8 C7 C1 120.0(3) . . ?
C9 C8 C7 120.5(3) . . ?
C9 C8 H8 119.8 . . ?
C7 C8 H8 119.8 . . ?
O2 C9 C8 126.4(3) . . ?
O2 C9 C10 111.4(3) . . ?
C8 C9 C10 122.2(3) . . ?
F2 C10 F1 107.7(2) . . ?
F2 C10 C9 110.0(3) . . ?
F1 C10 C9 110.3(2) . . ?
F2 C10 C11 108.8(3) . . ?
F1 C10 C11 107.1(3) . . ?
C9 C10 C11 112.7(3) . . ?
F4 C11 F3 108.8(3) . . ?
F4 C11 C12 108.0(3) . . ?
F3 C11 C12 107.7(3) . . ?
F4 C11 C10 108.9(3) . . ?
F3 C11 C10 107.6(3) . . ?
C12 C11 C10 115.6(3) . . ?
F7 C12 F6 108.7(3) . . ?
F7 C12 F5 108.3(3) . . ?
F6 C12 F5 107.2(3) . . ?
F7 C12 C11 111.7(3) . . ?
F6 C12 C11 111.9(3) . . ?
F5 C12 C11 108.8(3) . . ?
O3 C13 C14 122.1(3) . . ?
O3 C13 C3 114.2(3) . . ?
C14 C13 C3 123.7(3) . . ?
C13 C14 C15 120.4(3) . . ?
C13 C14 H14 119.8 . . ?
C15 C14 H14 119.8 . . ?
O4 C15 C14 124.8(3) . . ?
O4 C15 C16 116.6(3) . . ?
C14 C15 C16 118.7(3) . . ?
F9 C16 F8 107.6(3) . . ?
F9 C16 C17 109.3(3) . . ?
F8 C16 C17 109.0(3) . . ?
F9 C16 C15 109.5(2) . . ?
F8 C16 C15 109.8(2) . . ?
C17 C16 C15 111.5(3) . . ?
F11 C17 F10 108.5(3) . . ?
F11 C17 C16 108.5(3) . . ?
F10 C17 C16 107.6(3) . . ?
F11 C17 C18 107.0(3) . . ?
F10 C17 C18 107.8(3) . . ?
C16 C17 C18 117.2(3) . . ?
F12 C18 F14 108.5(3) . . ?
F12 C18 F13 109.5(3) . . ?
F14 C18 F13 108.3(3) . . ?
F12 C18 C17 110.7(3) . . ?
F14 C18 C17 110.8(3) . . ?
F13 C18 C17 109.1(3) . . ?
O5 C19 C20 122.1(3) . . ?
O5 C19 C5 113.7(2) . . ?
C20 C19 C5 124.2(3) . . ?
C19 C20 C21 120.8(3) . . ?
C19 C20 H20 119.6 . . ?
C21 C20 H20 119.6 . . ?
O6 C21 C20 125.4(3) . . ?
O6 C21 C22 116.9(3) . . ?
C20 C21 C22 117.8(3) . . ?
F15 C22 F16 107.8(2) . . ?
F15 C22 C23 108.9(2) . . ?
F16 C22 C23 108.9(2) . . ?
F15 C22 C21 109.7(2) . . ?
F16 C22 C21 109.8(2) . . ?
C23 C22 C21 111.7(3) . . ?
F18 C23 F17 108.1(2) . . ?
F18 C23 C24 107.5(2) . . ?
F17 C23 C24 108.1(3) . . ?
F18 C23 C22 107.8(2) . . ?
F17 C23 C22 107.5(2) . . ?
C24 C23 C22 117.6(3) . . ?
F21 C24 F20 109.4(3) . . ?
F21 C24 F19 109.0(3) . . ?
F20 C24 F19 108.3(3) . . ?
F21 C24 C23 110.3(3) . . ?
F20 C24 C23 111.3(3) . . ?
F19 C24 C23 108.6(3) . . ?

loop_
_geom_bond_atom_site_label_1
_geom_bond_atom_site_label_2
_geom_bond_distance
_geom_bond_site_symmetry_2
_geom_bond_publ_flag
F1 C10 1.354(3) . ?
F2 C10 1.347(4) . ?
F3 C11 1.340(4) . ?
F4 C11 1.333(4) . ?
F5 C12 1.337(4) . ?
F6 C12 1.314(4) . ?
F7 C12 1.305(5) . ?
F8 C16 1.349(3) . ?
F9 C16 1.339(4) . ?
F10 C17 1.342(4) . ?
F11 C17 1.339(4) . ?
F12 C18 1.316(4) . ?
F13 C18 1.320(4) . ?
F14 C18 1.316(4) . ?
F15 C22 1.345(3) . ?
F16 C22 1.351(4) . ?
F17 C23 1.358(4) . ?
F18 C23 1.347(3) . ?
F19 C24 1.330(4) . ?
F20 C24 1.325(4) . ?
F21 C24 1.314(4) . ?
O1 C7 1.238(3) . ?
O2 C9 1.323(3) . ?
O2 H2A 0.8400 . ?
O3 C13 1.321(3) . ?
O3 H3 0.8400 . ?
O4 C15 1.230(3) . ?
O5 C19 1.327(3) . ?
O5 H5 0.8400 . ?
O6 C21 1.238(4) . ?
C1 C6 1.389(4) . ?
C1 C2 1.398(4) . ?
C1 C7 1.502(4) . ?
C2 C3 1.392(4) . ?
C2 H2 0.9500 . ?
C3 C4 1.388(4) . ?
C3 C13 1.484(4) . ?
C4 C5 1.392(4) . ?
C4 H4 0.9500 . ?
C5 C6 1.397(4) . ?
C5 C19 1.471(4) . ?
C6 H6 0.9500 . ?
C7 C8 1.448(4) . ?
C8 C9 1.349(4) . ?
C8 H8 0.9500 . ?
C9 C10 1.512(4) . ?
C10 C11 1.551(5) . ?
C11 C12 1.530(5) . ?
C13 C14 1.370(4) . ?
C14 C15 1.419(4) . ?
C14 H14 0.9500 . ?
C15 C16 1.552(4) . ?
C16 C17 1.527(5) . ?
C17 C18 1.548(4) . ?
C19 C20 1.373(4) . ?
C20 C21 1.416(4) . ?
C20 H20 0.9500 . ?
C21 C22 1.551(4) . ?
C22 C23 1.544(4) . ?
C23 C24 1.528(4) . ?

loop_
_geom_hbond_atom_site_label_D
_geom_hbond_atom_site_label_H
_geom_hbond_atom_site_label_A
_geom_hbond_site_symmetry_D
_geom_hbond_site_symmetry_H
_geom_hbond_site_symmetry_A
_geom_hbond_distance_DA
_geom_hbond_distance_DH
_geom_hbond_distance_HA
_geom_hbond_angle_DHA
_geom_hbond_publ_flag
O2 H2A O1 . . . 2.615(3) 0.840 1.913 140.3 no
O2 H2A O4 . . 2_576 2.885(3) 0.840 2.233 134.5 no
O3 H3 O1 . . 2_576 3.015(3) 0.840 2.414 129.1 no
O3 H3 O4 . . . 2.584(3) 0.840 1.854 144.5 no
O5 H5 O6 . . . 2.612(3) 0.840 1.875 145.7 no
O5 H5 O6 . . 2_866 3.005(3) 0.840 2.368 133.1 no

loop_
_geom_torsion_atom_site_label_1
_geom_torsion_atom_site_label_2
_geom_torsion_atom_site_label_3
_geom_torsion_atom_site_label_4
_geom_torsion
_geom_torsion_site_symmetry_1
_geom_torsion_site_symmetry_2
_geom_torsion_site_symmetry_3
_geom_torsion_site_symmetry_4
_geom_torsion_publ_flag
C6 C1 C2 C3 -0.7(5) . . . . ?
C7 C1 C2 C3 178.8(3) . . . . ?
C1 C2 C3 C4 1.2(5) . . . . ?
C1 C2 C3 C13 -177.3(3) . . . . ?
C2 C3 C4 C5 -0.8(5) . . . . ?
C13 C3 C4 C5 177.7(3) . . . . ?
C3 C4 C5 C6 -0.1(5) . . . . ?
C3 C4 C5 C19 -177.6(3) . . . . ?
C2 C1 C6 C5 -0.2(5) . . . . ?
C7 C1 C6 C5 -179.7(3) . . . . ?
C4 C5 C6 C1 0.6(4) . . . . ?
C19 C5 C6 C1 178.0(3) . . . . ?
C6 C1 C7 O1 -165.4(3) . . . . ?
C2 C1 C7 O1 15.0(4) . . . . ?
C6 C1 C7 C8 13.6(5) . . . . ?
C2 C1 C7 C8 -166.0(3) . . . . ?
O1 C7 C8 C9 3.8(5) . . . . ?
C1 C7 C8 C9 -175.1(3) . . . . ?
C7 C8 C9 O2 1.8(5) . . . . ?
C7 C8 C9 C10 -179.2(3) . . . . ?
O2 C9 C10 F2 50.0(3) . . . . ?
C8 C9 C10 F2 -129.1(3) . . . . ?
O2 C9 C10 F1 168.8(3) . . . . ?
C8 C9 C10 F1 -10.3(4) . . . . ?
O2 C9 C10 C11 -71.6(3) . . . . ?
C8 C9 C10 C11 109.3(3) . . . . ?
F2 C10 C11 F4 -54.6(3) . . . . ?
F1 C10 C11 F4 -170.8(3) . . . . ?
C9 C10 C11 F4 67.7(4) . . . . ?
F2 C10 C11 F3 -172.4(2) . . . . ?
F1 C10 C11 F3 71.4(3) . . . . ?
C9 C10 C11 F3 -50.1(3) . . . . ?
F2 C10 C11 C12 67.2(4) . . . . ?
F1 C10 C11 C12 -49.0(4) . . . . ?
C9 C10 C11 C12 -170.5(3) . . . . ?
F4 C11 C12 F7 66.1(4) . . . . ?
F3 C11 C12 F7 -176.5(3) . . . . ?
C10 C11 C12 F7 -56.2(4) . . . . ?
F4 C11 C12 F6 -171.7(3) . . . . ?
F3 C11 C12 F6 -54.3(4) . . . . ?
C10 C11 C12 F6 66.0(4) . . . . ?
F4 C11 C12 F5 -53.4(4) . . . . ?
F3 C11 C12 F5 64.0(4) . . . . ?
C10 C11 C12 F5 -175.7(3) . . . . ?
C4 C3 C13 O3 -174.2(3) . . . . ?
C2 C3 C13 O3 4.2(4) . . . . ?
C4 C3 C13 C14 4.5(5) . . . . ?
C2 C3 C13 C14 -177.1(3) . . . . ?
O3 C13 C14 C15 1.4(5) . . . . ?
C3 C13 C14 C15 -177.2(3) . . . . ?
C13 C14 C15 O4 3.2(5) . . . . ?
C13 C14 C15 C16 -176.2(3) . . . . ?
O4 C15 C16 F9 39.6(4) . . . . ?
C14 C15 C16 F9 -140.9(3) . . . . ?
O4 C15 C16 F8 157.5(3) . . . . ?
C14 C15 C16 F8 -23.0(4) . . . . ?
O4 C15 C16 C17 -81.5(4) . . . . ?
C14 C15 C16 C17 98.0(3) . . . . ?
F9 C16 C17 F11 -59.1(3) . . . . ?
F8 C16 C17 F11 -176.4(2) . . . . ?
C15 C16 C17 F11 62.2(3) . . . . ?
F9 C16 C17 F10 -176.3(2) . . . . ?
F8 C16 C17 F10 66.4(3) . . . . ?
C15 C16 C17 F10 -55.0(3) . . . . ?
F9 C16 C17 C18 62.2(4) . . . . ?
F8 C16 C17 C18 -55.2(4) . . . . ?
C15 C16 C17 C18 -176.6(3) . . . . ?
F11 C17 C18 F12 61.9(4) . . . . ?
F10 C17 C18 F12 178.4(3) . . . . ?
C16 C17 C18 F12 -60.1(4) . . . . ?
F11 C17 C18 F14 -177.7(3) . . . . ?
F10 C17 C18 F14 -61.2(4) . . . . ?
C16 C17 C18 F14 60.3(4) . . . . ?
F11 C17 C18 F13 -58.6(4) . . . . ?
F10 C17 C18 F13 57.9(4) . . . . ?
C16 C17 C18 F13 179.4(3) . . . . ?
C4 C5 C19 O5 2.4(4) . . . . ?
C6 C5 C19 O5 -175.0(3) . . . . ?
C4 C5 C19 C20 -177.9(3) . . . . ?
C6 C5 C19 C20 4.7(5) . . . . ?
O5 C19 C20 C21 4.1(5) . . . . ?
C5 C19 C20 C21 -175.6(3) . . . . ?
C19 C20 C21 O6 -2.2(5) . . . . ?
C19 C20 C21 C22 177.0(3) . . . . ?
O6 C21 C22 F15 -12.0(4) . . . . ?
C20 C21 C22 F15 168.7(3) . . . . ?
O6 C21 C22 F16 -130.3(3) . . . . ?
C20 C21 C22 F16 50.4(4) . . . . ?
O6 C21 C22 C23 108.8(3) . . . . ?
C20 C21 C22 C23 -70.5(4) . . . . ?
F15 C22 C23 F18 -167.8(2) . . . . ?
F16 C22 C23 F18 -50.5(3) . . . . ?
C21 C22 C23 F18 70.8(3) . . . . ?
F15 C22 C23 F17 75.9(3) . . . . ?
F16 C22 C23 F17 -166.8(2) . . . . ?
C21 C22 C23 F17 -45.4(3) . . . . ?
F15 C22 C23 C24 -46.3(4) . . . . ?
F16 C22 C23 C24 71.0(3) . . . . ?
C21 C22 C23 C24 -167.6(3) . . . . ?
F18 C23 C24 F21 64.0(3) . . . . ?
F17 C23 C24 F21 -179.6(2) . . . . ?
C22 C23 C24 F21 -57.7(4) . . . . ?
F18 C23 C24 F20 -174.4(3) . . . . ?
F17 C23 C24 F20 -58.0(3) . . . . ?
C22 C23 C24 F20 63.8(4) . . . . ?
F18 C23 C24 F19 -55.4(4) . . . . ?
F17 C23 C24 F19 61.1(3) . . . . ?
C22 C23 C24 F19 -177.1(3) . . . . ?
